data_4114238
loop_
_publ_author_name
'Wesley A. Henderson'
'Neil R. Brooks'
'Victor G. Young'

_publ_section_title
;
 Single-Crystal Structures of Polymer Electrolytes
;
_journal_name_full 'Journal of the American Chemical Society'
_journal_page_first 12098
_journal_page_last 12099
_journal_paper_doi 10.1021/ja036535k
_journal_volume 125
_journal_year 2003
_chemical_formula_moiety 'C7 H12.38 F3 Li O6 S'
_chemical_formula_sum 'C7 H12.38 F3 Li O6 S'
_chemical_formula_weight 288.54
_chemical_name_common 02054
_space_group_IT_number 14
_symmetry_cell_setting monoclinic
_symmetry_space_group_name_Hall '-P 2yn'
_symmetry_space_group_name_H-M 'P 1 21/n 1'
_atom_sites_solution_hydrogens geom
_atom_sites_solution_primary direct
_atom_sites_solution_secondary 'difference Fourier synthesis'
_audit_creation_method SHELXL-97
_cell_angle_alpha 90.00
_cell_angle_beta 96.023(3)
_cell_angle_gamma 90.00
_cell_formula_units_Z 4
_cell_length_a 10.0678(16)
_cell_length_b 8.5275(14)
_cell_length_c 14.399(2)
_cell_measurement_reflns_used 2059
_cell_measurement_temperature 173(2)
_cell_measurement_theta_max 24.39
_cell_measurement_theta_min 2.60
_cell_volume 1229.4(3)
_computing_cell_refinement 'Bruker SMART'
_computing_data_collection 'Bruker SMART'
_computing_data_reduction 'Bruker SAINT'
_computing_molecular_graphics 'Bruker SHELXTL'
_computing_publication_material 'Bruker SHELXTL'
_computing_structure_refinement 'SHELXL-97 (Sheldrick, 1997)'
_computing_structure_solution 'SHELXS-97 (Sheldrick, 1990)'
_diffrn_ambient_temperature 173(2)
_diffrn_measured_fraction_theta_full 1.000
_diffrn_measured_fraction_theta_max 1.000
_diffrn_measurement_device_type 'Siemens CCD area detector'
_diffrn_measurement_method 'phi and omega scans'
_diffrn_radiation_monochromator graphite
_diffrn_radiation_source 'fine-focus sealed tube'
_diffrn_radiation_type MoK\a
_diffrn_radiation_wavelength 0.71073
_diffrn_reflns_av_R_equivalents 0.0295
_diffrn_reflns_av_sigmaI/netI 0.0272
_diffrn_reflns_limit_h_max 11
_diffrn_reflns_limit_h_min -11
_diffrn_reflns_limit_k_max 10
_diffrn_reflns_limit_k_min -10
_diffrn_reflns_limit_l_max 17
_diffrn_reflns_limit_l_min -17
_diffrn_reflns_number 11725
_diffrn_reflns_theta_full 25.04
_diffrn_reflns_theta_max 25.04
_diffrn_reflns_theta_min 2.36
_diffrn_standards_decay_% none
_diffrn_standards_number 0
_exptl_absorpt_coefficient_mu 0.316
_exptl_absorpt_correction_T_max 0.884
_exptl_absorpt_correction_T_min 0.712
_exptl_absorpt_correction_type multi-scan
_exptl_absorpt_process_details 'SADABS 2.03 (Sheldrick, 2000)'
_exptl_crystal_colour colourless
_exptl_crystal_density_diffrn 1.559
_exptl_crystal_description block
_exptl_crystal_F_000 594
_exptl_crystal_size_max 0.44
_exptl_crystal_size_mid 0.20
_exptl_crystal_size_min 0.20
_refine_diff_density_max 0.276
_refine_diff_density_min -0.224
_refine_diff_density_rms 0.042
_refine_ls_extinction_method none
_refine_ls_goodness_of_fit_ref 1.054
_refine_ls_hydrogen_treatment constr
_refine_ls_matrix_type full
_refine_ls_number_parameters 237
_refine_ls_number_reflns 2168
_refine_ls_number_restraints 27
_refine_ls_restrained_S_all 1.120
_refine_ls_R_factor_all 0.0477
_refine_ls_R_factor_gt 0.0367
_refine_ls_shift/su_max 0.000
_refine_ls_shift/su_mean 0.000
_refine_ls_structure_factor_coef Fsqd
_refine_ls_weighting_details 'calc w=1/[\s^2^(Fo^2^)+(0.0317P)^2^+0.921P] where P=(Fo^2^+2Fc^2^)/3'
_refine_ls_weighting_scheme calc
_refine_ls_wR_factor_gt 0.0863
_refine_ls_wR_factor_ref 0.0931
_reflns_number_gt 1797
_reflns_number_total 2168
_reflns_threshold_expression >2sigma(I)
_cod_data_source_file ja036535ksi20030606_041949_1.cif
_cod_data_source_block PEO_LiCF3SO3
_cod_depositor_comments
;
The following automatic conversions were performed:

'_atom_sites_solution_primary' value 'direct methods' was changed to
'direct'.

'_atom_sites_solution_hydrogens' value 'placed geometrically' was
changed to 'geom'.

Automatic conversion script
Id: cif_fix_values 6452 2018-10-05 10:23:21Z andrius 
;
_cod_database_code 4114238

loop_
_symmetry_equiv_pos_as_xyz
'x, y, z'
'-x+1/2, y+1/2, -z+1/2'
'-x, -y, -z'
'x-1/2, -y-1/2, z-1/2'

loop_
_atom_site_label
_atom_site_type_symbol
_atom_site_fract_x
_atom_site_fract_y
_atom_site_fract_z
_atom_site_U_iso_or_equiv
_atom_site_adp_type
_atom_site_occupancy
_atom_site_symmetry_multiplicity
_atom_site_calc_flag
_atom_site_refinement_flags
_atom_site_disorder_group
Li1 Li 0.2489(4) -0.1165(5) 0.1787(3) 0.0409(9) Uani 1 1 d . 1
C1 C 0.2986(5) -0.0650(5) -0.0096(3) 0.0480(10) Uani 0.814(8) 1 d P 1
H1A H 0.3805 -0.0018 0.0052 0.058 Uiso 0.814(8) 1 calc PR 1
H1B H 0.2650 -0.0471 -0.0758 0.058 Uiso 0.814(8) 1 calc PR 1
O1 O 0.2007(7) -0.0204(4) 0.0489(5) 0.0395(11) Uani 0.814(8) 1 d PD 1
C1' C 0.325(3) 0.023(4) -0.003(2) 0.107(11) Uani 0.186(8) 1 d P 2
H1'A H 0.3864 -0.0663 -0.0025 0.161 Uiso 0.186(8) 1 calc PR 2
H1'B H 0.3751 0.1190 0.0126 0.161 Uiso 0.186(8) 1 calc PR 2
H1'C H 0.2756 0.0329 -0.0651 0.161 Uiso 0.186(8) 1 calc PR 2
O1' O 0.224(3) -0.006(2) 0.071(2) 0.057(8) Uani 0.186(8) 1 d PD 2
C2 C 0.1601(3) 0.1399(3) 0.0487(2) 0.0596(8) Uani 1 1 d D .
H2A H 0.1235 0.1721 -0.0149 0.072 Uiso 1 1 calc R 1
H2B H 0.2373 0.2080 0.0693 0.072 Uiso 1 1 calc R 1
C3 C 0.0568(3) 0.1539(3) 0.1138(2) 0.0604(8) Uani 1 1 d . .
H3A H 0.0207 0.2619 0.1119 0.072 Uiso 1 1 calc R .
H3B H -0.0176 0.0808 0.0950 0.072 Uiso 1 1 calc R .
O2 O 0.11418(16) 0.11750(18) 0.20612(13) 0.0456(4) Uani 1 1 d . .
C4 C 0.0158(3) 0.1032(3) 0.2690(2) 0.0562(8) Uani 1 1 d . .
H4A H -0.0383 0.0079 0.2539 0.067 Uiso 1 1 calc R .
H4B H -0.0445 0.1951 0.2626 0.067 Uiso 1 1 calc R .
C5 C 0.0799(3) 0.0931(3) 0.3665(2) 0.0592(8) Uani 1 1 d D .
H5A H 0.0152 0.0542 0.4083 0.071 Uiso 1 1 calc R 1
H5B H 0.1567 0.0200 0.3701 0.071 Uiso 1 1 calc R 1
O3 O 0.1245(4) 0.2489(4) 0.3941(3) 0.0407(9) Uani 0.814(8) 1 d PD 1
C6 C 0.1714(3) 0.2652(4) 0.4933(2) 0.0494(11) Uani 0.814(8) 1 d P 1
H6A H 0.2526 0.2013 0.5093 0.059 Uiso 0.814(8) 1 calc PR 1
H6B H 0.1016 0.2301 0.5322 0.059 Uiso 0.814(8) 1 calc PR 1
O3' O 0.1637(18) 0.2173(16) 0.4053(16) 0.066(7) Uani 0.186(8) 1 d PD 2
C6' C 0.243(2) 0.143(3) 0.4715(12) 0.078(7) Uani 0.186(8) 1 d P 2
H6'A H 0.3125 0.2145 0.4982 0.117 Uiso 0.186(8) 1 calc PR 2
H6'B H 0.2838 0.0522 0.4441 0.117 Uiso 0.186(8) 1 calc PR 2
H6'C H 0.1893 0.1073 0.5207 0.117 Uiso 0.186(8) 1 calc PR 2
S1 S 0.45350(6) 0.12996(8) 0.25593(7) 0.0307(3) Uani 0.839(3) 1 d PD 1
O5 O 0.4762(3) 0.1732(3) 0.16342(14) 0.0583(7) Uani 0.839(3) 1 d PD 1
C7 C 0.6195(3) 0.0934(4) 0.3130(4) 0.0426(9) Uani 0.839(3) 1 d PD 1
F2 F 0.6144(2) 0.0494(2) 0.40198(13) 0.0615(6) Uani 0.839(3) 1 d PD 1
S1' S 0.4495(3) 0.1049(4) 0.3175(4) 0.0332(13) Uani 0.161(3) 1 d PD 2
O5' O 0.4744(13) 0.0847(14) 0.4144(6) 0.057(3) Uani 0.161(3) 1 d PD 2
C7' C 0.6113(8) 0.1096(9) 0.2811(8) 0.089(14) Uani 0.161(3) 1 d PD 2
F2' F 0.6175(16) 0.1420(18) 0.1915(8) 0.103(5) Uani 0.161(3) 1 d PD 2
O4 O 0.38738(15) -0.01840(17) 0.26494(12) 0.0407(4) Uani 1 1 d D .
O6 O 0.40595(16) 0.25534(18) 0.30786(13) 0.0482(5) Uani 1 1 d D .
F1 F 0.67954(16) -0.0223(2) 0.27519(16) 0.0821(6) Uani 1 1 d D .
F3 F 0.69475(14) 0.22043(18) 0.31590(13) 0.0642(5) Uani 1 1 d D .

loop_
_atom_site_aniso_label
_atom_site_aniso_U_11
_atom_site_aniso_U_22
_atom_site_aniso_U_33
_atom_site_aniso_U_23
_atom_site_aniso_U_13
_atom_site_aniso_U_12
Li1 0.041(2) 0.040(2) 0.043(2) -0.0027(17) 0.0046(17) -0.0127(17)
C1 0.049(2) 0.062(3) 0.0333(18) 0.0083(19) 0.0062(15) -0.008(2)
O1 0.042(3) 0.0406(16) 0.034(3) 0.0058(13) -0.0045(19) 0.0017(12)
C1' 0.10(2) 0.14(3) 0.101(19) 0.06(2) 0.059(16) 0.01(2)
O1' 0.035(10) 0.102(15) 0.032(12) -0.001(7) -0.012(8) 0.015(9)
C2 0.073(2) 0.0383(15) 0.0623(17) 0.0141(13) -0.0193(15) -0.0031(14)
C3 0.0589(17) 0.0375(14) 0.077(2) -0.0180(14) -0.0304(15) 0.0165(13)
O2 0.0333(9) 0.0316(9) 0.0699(12) -0.0023(8) -0.0046(8) 0.0015(7)
C4 0.0379(14) 0.0352(14) 0.096(2) -0.0199(14) 0.0078(14) -0.0044(11)
C5 0.0550(17) 0.0351(14) 0.092(2) 0.0098(14) 0.0281(16) -0.0020(12)
O3 0.041(2) 0.0392(14) 0.041(2) 0.0066(15) -0.0001(14) -0.0034(13)
C6 0.054(2) 0.054(2) 0.043(2) 0.0142(15) 0.0141(16) 0.0042(16)
O3' 0.027(8) 0.095(13) 0.070(10) 0.069(9) -0.027(7) -0.026(8)
C6' 0.081(13) 0.098(17) 0.052(10) 0.022(10) -0.009(9) -0.022(12)
S1 0.0300(4) 0.0221(3) 0.0396(6) -0.0013(3) 0.0015(3) 0.0003(2)
O5 0.0725(17) 0.0622(15) 0.0405(12) 0.0068(10) 0.0076(11) -0.0114(12)
C7 0.0284(18) 0.0283(19) 0.070(3) -0.0107(16) 0.0000(14) 0.0021(14)
F2 0.0640(13) 0.0483(11) 0.0654(13) 0.0093(9) -0.0247(10) -0.0019(9)
S1' 0.0316(19) 0.0274(19) 0.040(3) -0.0002(17) 0.0022(16) 0.0002(14)
O5' 0.077(9) 0.059(7) 0.038(6) -0.002(5) 0.013(6) -0.015(6)
C7' 0.11(3) 0.052(17) 0.10(3) -0.022(16) 0.017(19) -0.003(16)
F2' 0.126(12) 0.139(13) 0.055(7) 0.021(8) 0.054(8) 0.032(10)
O4 0.0368(9) 0.0239(8) 0.0586(10) -0.0016(7) -0.0087(7) -0.0026(7)
O6 0.0379(9) 0.0255(8) 0.0819(13) -0.0079(8) 0.0092(8) 0.0062(7)
F1 0.0411(9) 0.0506(10) 0.1548(19) -0.0310(11) 0.0111(10) 0.0147(8)
F3 0.0378(8) 0.0456(9) 0.1087(14) -0.0080(9) 0.0049(8) -0.0134(7)

loop_
_atom_type_symbol
_atom_type_description
_atom_type_scat_dispersion_real
_atom_type_scat_dispersion_imag
_atom_type_scat_source
C C 0.0033 0.0016 'International Tables Vol C Tables 4.2.6.8 and 6.1.1.4'
H H 0.0000 0.0000 'International Tables Vol C Tables 4.2.6.8 and 6.1.1.4'
Li Li -0.0003 0.0001 'International Tables Vol C Tables 4.2.6.8 and 6.1.1.4'
O O 0.0106 0.0060 'International Tables Vol C Tables 4.2.6.8 and 6.1.1.4'
F F 0.0171 0.0103 'International Tables Vol C Tables 4.2.6.8 and 6.1.1.4'
S S 0.1246 0.1234 'International Tables Vol C Tables 4.2.6.8 and 6.1.1.4'

loop_
_geom_angle_atom_site_label_1
_geom_angle_atom_site_label_2
_geom_angle_atom_site_label_3
_geom_angle
_geom_angle_site_symmetry_1
_geom_angle_site_symmetry_3
_geom_angle_publ_flag
O6 Li1 O4 135.0(2) 2_545 . y
O6 Li1 O1 101.6(3) 2_545 . y
O4 Li1 O1 119.5(3) . . y
O6 Li1 O3 106.4(2) 2_545 2_545 y
O4 Li1 O3 97.1(2) . 2_545 y
O1 Li1 O3 82.0(2) . 2_545 y
O6 Li1 O2 88.75(16) 2_545 . y
O4 Li1 O2 85.39(15) . . y
O1 Li1 O2 75.0(2) . . y
O3 Li1 O2 154.7(2) 2_545 . y
O1 C1 C6 108.1(3) . 2_545 y
C1 O1 C2 118.3(5) . . y
C1 O1 Li1 108.7(3) . . y
C2 O1 Li1 115.1(4) . . y
C2 O1' C1' 91(2) . . y
O1' C2 O1 15.8(12) . . y
O1' C2 C3 105.1(16) . . y
O1 C2 C3 107.3(4) . . y
O2 C3 C2 109.3(2) . . y
C4 O2 C3 111.9(2) . . y
C4 O2 Li1 117.78(17) . . y
C3 O2 Li1 101.65(16) . . y
O2 C4 C5 110.2(2) . . y
O3' C5 O3 19.7(7) . . y
O3' C5 C4 120.4(8) . . y
O3 C5 C4 107.4(3) . . y
C5 O3 C6 114.5(4) . . y
C5 O3 Li1 123.9(3) . 2 y
C6 O3 Li1 106.7(2) . 2 y
O3 C6 C1 106.6(3) . 2 y
C6' O3' C5 102.1(12) . . y
O6 S1 O5 113.26(13) . . y
O6 S1 O4 115.47(11) . . y
O5 S1 O4 115.62(13) . . y
O6 S1 C7 103.75(14) . . y
O5 S1 C7 103.77(19) . . y
O4 S1 C7 102.76(14) . . y
F1 C7 F3 110.1(3) . . y
F1 C7 F2 104.6(3) . . y
F3 C7 F2 106.1(3) . . y
F1 C7 S1 112.8(3) . . y
F3 C7 S1 111.9(3) . . y
F2 C7 S1 110.9(2) . . y
O6 S1' O4 122.2(3) . . y
O6 S1' O5' 103.9(6) . . y
O4 S1' O5' 117.8(6) . . y
O6 S1' C7' 104.3(4) . . y
O4 S1' C7' 103.3(4) . . y
O5' S1' C7' 102.9(7) . . y
F1 C7' F2' 92.1(9) . . y
F1 C7' F3 108.5(6) . . y
F2' C7' F3 97.2(10) . . y
F1 C7' S1' 120.1(6) . . y
F2' C7' S1' 115.6(9) . . y
F3 C7' S1' 118.1(5) . . y
S1' O4 S1 37.54(19) . . y
S1' O4 Li1 155.6(2) . . y
S1 O4 Li1 128.56(16) . . y
S1' O6 S1 38.5(2) . . y
S1' O6 Li1 141.3(2) . 2 y
S1 O6 Li1 143.29(17) . 2 y
C7 F1 C7' 20.9(6) . . y
C7 F3 C7' 20.8(6) . . y

loop_
_geom_bond_atom_site_label_1
_geom_bond_atom_site_label_2
_geom_bond_distance
_geom_bond_site_symmetry_2
_geom_bond_publ_flag
Li1 O6 1.931(4) 2_545 y
Li1 O4 1.955(4) . y
Li1 O1 2.052(7) . y
Li1 O3 2.079(6) 2_545 y
Li1 O2 2.468(4) . y
C1 O1 1.413(9) . y
C1 C6 1.493(6) 2_545 y
O1 C2 1.426(4) . y
C1' O1' 1.56(5) . y
O1' C2 1.417(10) . y
C2 C3 1.476(4) . y
C3 O2 1.427(3) . y
O2 C4 1.416(3) . y
C4 C5 1.485(4) . y
C5 O3' 1.431(10) . y
C5 O3 1.445(4) . y
O3 C6 1.462(6) . y
O3 Li1 2.079(6) 2 y
C6 C1 1.493(6) 2 y
O3' C6' 1.33(2) . y
S1 O6 1.4165(17) . y
S1 O5 1.424(2) . y
S1 O4 1.4417(16) . y
S1 C7 1.810(4) . y
C7 F1 1.305(3) . y
C7 F3 1.321(3) . y
C7 F2 1.341(5) . y
S1' O6 1.358(4) . y
S1' O4 1.403(4) . y
S1' O5' 1.404(8) . y
S1' C7' 1.763(9) . y
C7' F1 1.325(8) . y
C7' F2' 1.327(8) . y
C7' F3 1.328(8) . y
O6 Li1 1.931(4) 2 y

loop_
_geom_torsion_atom_site_label_1
_geom_torsion_atom_site_label_2
_geom_torsion_atom_site_label_3
_geom_torsion_atom_site_label_4
_geom_torsion
_geom_torsion_site_symmetry_1
_geom_torsion_site_symmetry_4
_geom_torsion_publ_flag
C6 C1 O1 C2 177.1(4) 2_545 . y
C6 C1 O1 Li1 43.3(4) 2_545 . y
O6 Li1 O1 C1 -120.0(4) 2_545 . y
O4 Li1 O1 C1 78.8(4) . . y
O3 Li1 O1 C1 -14.8(4) 2_545 . y
O2 Li1 O1 C1 154.5(4) . . y
O6 Li1 O1 C2 104.6(5) 2_545 . y
O4 Li1 O1 C2 -56.6(6) . . y
O3 Li1 O1 C2 -150.2(5) 2_545 . y
O2 Li1 O1 C2 19.0(4) . . y
C1' O1' C2 O1 83(7) . . y
C1' O1' C2 C3 -177.2(15) . . y
C1 O1 C2 O1' -97(7) . . y
Li1 O1 C2 O1' 34(7) . . y
C1 O1 C2 C3 179.1(4) . . y
Li1 O1 C2 C3 -49.9(5) . . y
O1' C2 C3 O2 47.6(12) . . y
O1 C2 C3 O2 64.0(4) . . y
C2 C3 O2 C4 -170.1(2) . . y
C2 C3 O2 Li1 -43.6(2) . . y
O6 Li1 O2 C4 34.4(2) 2_545 . y
O4 Li1 O2 C4 -101.0(2) . . y
O1 Li1 O2 C4 136.8(3) . . y
O3 Li1 O2 C4 162.3(5) 2_545 . y
O6 Li1 O2 C3 -88.2(2) 2_545 . y
O4 Li1 O2 C3 136.43(19) . . y
O1 Li1 O2 C3 14.2(3) . . y
O3 Li1 O2 C3 39.7(5) 2_545 . y
C3 O2 C4 C5 -170.2(2) . . y
Li1 O2 C4 C5 72.6(2) . . y
O2 C4 C5 O3' 59.3(12) . . y
O2 C4 C5 O3 75.5(3) . . y
O3' C5 O3 C6 -55(4) . . y
C4 C5 O3 C6 170.9(3) . . y
O3' C5 O3 Li1 79(4) . 2 y
C4 C5 O3 Li1 -55.7(4) . 2 y
C5 O3 C6 C1 -175.2(3) . 2 y
Li1 O3 C6 C1 43.7(3) 2 2 y
O3 C5 O3' C6' 153(5) . . y
C4 C5 O3' C6' -154.9(13) . . y
O6 S1 C7 F1 178.9(3) . . y
O5 S1 C7 F1 -62.5(3) . . y
O4 S1 C7 F1 58.3(3) . . y
O6 S1 C7 F3 -56.3(3) . . y
O5 S1 C7 F3 62.3(3) . . y
O4 S1 C7 F3 -176.9(3) . . y
O6 S1 C7 F2 61.9(2) . . y
O5 S1 C7 F2 -179.5(2) . . y
O4 S1 C7 F2 -58.7(2) . . y
O6 S1' C7' F1 -175.0(7) . . y
O4 S1' C7' F1 -46.3(9) . . y
O5' S1' C7' F1 76.8(9) . . y
O6 S1' C7' F2' -66.0(9) . . y
O4 S1' C7' F2' 62.7(9) . . y
O5' S1' C7' F2' -174.2(10) . . y
O6 S1' C7' F3 48.5(9) . . y
O4 S1' C7' F3 177.2(7) . . y
O5' S1' C7' F3 -59.7(10) . . y
O6 S1' O4 S1 58.6(4) . . y
O5' S1' O4 S1 -170.7(7) . . y
C7' S1' O4 S1 -58.1(4) . . y
O6 S1' O4 Li1 -8.3(9) . . y
O5' S1' O4 Li1 122.4(8) . . y
C7' S1' O4 Li1 -125.0(6) . . y
O6 S1 O4 S1' -50.1(2) . . y
O5 S1 O4 S1' 174.4(3) . . y
C7 S1 O4 S1' 62.1(3) . . y
O6 S1 O4 Li1 100.8(2) . . y
O5 S1 O4 Li1 -34.7(2) . . y
C7 S1 O4 Li1 -147.0(2) . . y
O6 Li1 O4 S1' -98.8(7) 2_545 . y
O1 Li1 O4 S1' 54.7(7) . . y
O3 Li1 O4 S1' 139.4(6) 2_545 . y
O2 Li1 O4 S1' -15.2(7) . . y
O6 Li1 O4 S1 -144.6(3) 2_545 . y
O1 Li1 O4 S1 8.9(4) . . y
O3 Li1 O4 S1 93.6(2) 2_545 . y
O2 Li1 O4 S1 -61.0(2) . . y
O4 S1' O6 S1 -58.2(4) . . y
O5' S1' O6 S1 165.4(6) . . y
C7' S1' O6 S1 57.9(4) . . y
O4 S1' O6 Li1 61.2(6) . 2 y
O5' S1' O6 Li1 -75.2(7) . 2 y
C7' S1' O6 Li1 177.3(4) . 2 y
O5 S1 O6 S1' -172.5(3) . . y
O4 S1 O6 S1' 50.9(2) . . y
C7 S1 O6 S1' -60.7(3) . . y
O5 S1 O6 Li1 73.3(3) . 2 y
O4 S1 O6 Li1 -63.3(3) . 2 y
C7 S1 O6 Li1 -174.9(3) . 2 y
F3 C7 F1 C7' -76.7(11) . . y
F2 C7 F1 C7' 169.7(11) . . y
S1 C7 F1 C7' 49.1(10) . . y
F2' C7' F1 C7 171.7(15) . . y
F3 C7' F1 C7 73.3(11) . . y
S1' C7' F1 C7 -66.9(10) . . y
F1 C7 F3 C7' 77.6(11) . . y
F2 C7 F3 C7' -169.6(11) . . y
S1 C7 F3 C7' -48.6(10) . . y
F1 C7' F3 C7 -72.2(11) . . y
F2' C7' F3 C7 -167.0(14) . . y
S1' C7' F3 C7 68.8(10) . . y
